data_7227348
loop_
_publ_author_name
'Parra, Nicole'
'Belmar, Julio B.'
'Jim\'enez, Claudio A.'
'Pas\'an, Jorge'
'Ruiz-P\'erez, Catalina'

_publ_section_title
;
 Crystal structure analysis of supramolecular arrangements in
 bis(1-isoquinolinecarboxamide)alkanes and their Ag(i) complexes
;
_journal_issue 7
_journal_name_full CrystEngComm
_journal_page_first 1076
_journal_paper_doi 10.1039/C6CE02393B
_journal_volume 19
_journal_year 2017
_chemical_formula_moiety '2(C24 H22 N4 O2 Ag), 2(Cl O4), (C2 H6 O), 2(H2 O)'
_chemical_formula_sum 'C50 H54 Ag2 Cl2 N8 O15'
_chemical_formula_weight 1293.62
_chemical_name_systematic
;
 ?
;
_space_group_crystal_system triclinic
_space_group_IT_number 2
_space_group_name_Hall '-P 1'
_space_group_name_H-M_alt 'P -1'
_symmetry_space_group_name_Hall '-P 1'
_symmetry_space_group_name_H-M 'P -1'
_atom_sites_solution_hydrogens geom
_audit_creation_method SHELXL-2013
_audit_update_record
;
2016-09-23 deposited with the CCDC.
2017-01-04 downloaded from the CCDC.
;
_cell_angle_alpha 100.674(3)
_cell_angle_beta 101.046(4)
_cell_angle_gamma 91.916(3)
_cell_formula_units_Z 1
_cell_length_a 9.2783(3)
_cell_length_b 11.1478(4)
_cell_length_c 13.0263(6)
_cell_measurement_reflns_used 6200
_cell_measurement_temperature 175.00(10)
_cell_measurement_theta_max 72.9420
_cell_measurement_theta_min 3.4780
_cell_volume 1296.18(9)
_computing_cell_refinement
;
CrysAlisPro, Agilent Technologies,
Version 1.171.37.35 (release 13-08-2014 CrysAlis171 .NET)
(compiled Aug 13 2014,18:06:01)
;
_computing_data_collection
;
CrysAlisPro, Agilent Technologies,
Version 1.171.37.35 (release 13-08-2014 CrysAlis171 .NET)
(compiled Aug 13 2014,18:06:01)
;
_computing_data_reduction
;
CrysAlisPro, Agilent Technologies,
Version 1.171.37.35 (release 13-08-2014 CrysAlis171 .NET)
(compiled Aug 13 2014,18:06:01)
;
_computing_structure_refinement 'SHELXL-2013 (Sheldrick, 2013)'
_computing_structure_solution 'SHELXS-2013 (Sheldrick, 2013)'
_diffrn_ambient_environment N~2~
_diffrn_ambient_temperature 175.00(10)
_diffrn_detector_area_resol_mean 10.5953
_diffrn_measured_fraction_theta_full 0.998
_diffrn_measured_fraction_theta_max 0.959
_diffrn_measurement_device 'four-circle diffractometer'
_diffrn_measurement_device_type 'SuperNova, Dual, Cu at zero, Atlas'
_diffrn_measurement_method '\w scans'
_diffrn_radiation_type CuK\a
_diffrn_radiation_wavelength 1.54184
_diffrn_reflns_av_R_equivalents 0.0300
_diffrn_reflns_av_unetI/netI 0.0407
_diffrn_reflns_Laue_measured_fraction_full 0.998
_diffrn_reflns_Laue_measured_fraction_max 0.959
_diffrn_reflns_limit_h_max 11
_diffrn_reflns_limit_h_min -7
_diffrn_reflns_limit_k_max 13
_diffrn_reflns_limit_k_min -13
_diffrn_reflns_limit_l_max 15
_diffrn_reflns_limit_l_min -16
_diffrn_reflns_number 9995
_diffrn_reflns_point_group_measured_fraction_full 0.998
_diffrn_reflns_point_group_measured_fraction_max 0.959
_diffrn_reflns_theta_full 67.684
_diffrn_reflns_theta_max 73.708
_diffrn_reflns_theta_min 3.525
_diffrn_source 'sealed X-ray tube'
_diffrn_source_type 'SuperNova (Cu) X-ray Source'
_exptl_absorpt_coefficient_mu 7.665
_exptl_absorpt_correction_T_max 0.860
_exptl_absorpt_correction_T_min 0.467
_exptl_absorpt_correction_type gaussian
_exptl_absorpt_process_details
;
CrysAlisPro, Agilent Technologies,
Version 1.171.36.28 (release 01-02-2013 CrysAlis171 .NET)
(compiled Feb  1 2013,16:14:44)
Numerical absorption correction based on gaussian integration over
            a multifaceted crystal model
;
_exptl_crystal_colour white
_exptl_crystal_density_diffrn 1.652
_exptl_crystal_description needle
_exptl_crystal_F_000 654
_exptl_crystal_size_max 0.1739
_exptl_crystal_size_mid 0.0749
_exptl_crystal_size_min 0.0362
_refine_diff_density_max 0.471
_refine_diff_density_min -0.480
_refine_diff_density_rms 0.072
_refine_ls_extinction_method none
_refine_ls_goodness_of_fit_ref 1.038
_refine_ls_hydrogen_treatment constr
_refine_ls_matrix_type full
_refine_ls_number_parameters 370
_refine_ls_number_reflns 5033
_refine_ls_number_restraints 1
_refine_ls_restrained_S_all 1.042
_refine_ls_R_factor_all 0.0334
_refine_ls_R_factor_gt 0.0297
_refine_ls_shift/su_max 0.001
_refine_ls_shift/su_mean 0.000
_refine_ls_structure_factor_coef Fsqd
_refine_ls_weighting_details 'w=1/[\s^2^(Fo^2^)+(0.0263P)^2^+1.0319P] where P=(Fo^2^+2Fc^2^)/3'
_refine_ls_weighting_scheme calc
_refine_ls_wR_factor_gt 0.0700
_refine_ls_wR_factor_ref 0.0732
_reflns_Friedel_coverage 0.000
_reflns_number_gt 4676
_reflns_number_total 5033
_reflns_threshold_expression 'I > 2\s(I)'
_cod_data_source_file c6ce02393b2.cif
_cod_data_source_block compound_I4-Ag
_cod_depositor_comments 'Adding full bibliography for 7227343--7227351.cif.'
_cod_database_code 7227348
_shelx_space_group_comment
;
The symmetry employed for this shelxl refinement is uniquely defined
by the following loop, which should always be used as a source of
symmetry information in preference to the above space-group names.
They are only intended as comments.
;
_shelxl_version_number 2013-4

loop_
_space_group_symop_operation_xyz
'x, y, z'
'-x, -y, -z'

loop_
_atom_site_label
_atom_site_type_symbol
_atom_site_fract_x
_atom_site_fract_y
_atom_site_fract_z
_atom_site_U_iso_or_equiv
_atom_site_adp_type
_atom_site_occupancy
_atom_site_site_symmetry_order
_atom_site_calc_flag
_atom_site_refinement_flags_posn
_atom_site_refinement_flags_adp
_atom_site_refinement_flags_occupancy
_atom_site_disorder_assembly
_atom_site_disorder_group
Ag1 Ag 0.26362(2) 0.55003(2) 0.48839(2) 0.02824(7) Uani 1 1 d . . . . .
C1 C 0.3610(3) 0.3116(2) 0.37153(19) 0.0201(5) Uani 1 1 d . . . . .
C2 C 0.4167(3) 0.4100(2) 0.3200(2) 0.0212(5) Uani 1 1 d . . . . .
C3 C 0.4843(3) 0.3840(2) 0.2298(2) 0.0233(5) Uani 1 1 d . . . . .
C4 C 0.4941(3) 0.2645(3) 0.1720(2) 0.0305(6) Uani 1 1 d . . . . .
H4 H 0.4536 0.1969 0.1917 0.037 Uiso 1 1 calc R U . . .
C5 C 0.5630(4) 0.2491(3) 0.0873(3) 0.0399(7) Uani 1 1 d . . . . .
H5 H 0.5690 0.1706 0.0496 0.048 Uiso 1 1 calc R U . . .
C6 C 0.6252(4) 0.3497(3) 0.0560(3) 0.0404(7) Uani 1 1 d . . . . .
H6 H 0.6740 0.3369 -0.0007 0.049 Uiso 1 1 calc R U . . .
C7 C 0.6146(3) 0.4657(3) 0.1081(3) 0.0368(7) Uani 1 1 d . . . . .
H7 H 0.6553 0.5317 0.0862 0.044 Uiso 1 1 calc R U . . .
C8 C 0.5419(3) 0.4868(3) 0.1953(2) 0.0276(6) Uani 1 1 d . . . . .
C9 C 0.5194(3) 0.6045(3) 0.2463(2) 0.0318(6) Uani 1 1 d . . . . .
H9 H 0.5560 0.6725 0.2249 0.038 Uiso 1 1 calc R U . . .
C10 C 0.4441(3) 0.6195(2) 0.3272(2) 0.0296(6) Uani 1 1 d . . . . .
H10 H 0.4255 0.6982 0.3575 0.036 Uiso 1 1 calc R U . . .
C11 C 0.4038(3) 0.1324(2) 0.4478(2) 0.0234(5) Uani 1 1 d . . . . .
H11A H 0.3169 0.0853 0.4033 0.028 Uiso 1 1 calc R U . . .
H11B H 0.3781 0.1711 0.5143 0.028 Uiso 1 1 calc R U . . .
C12 C 0.5248(3) 0.0476(2) 0.4705(2) 0.0251(5) Uani 1 1 d . . . . .
H12A H 0.6126 0.0947 0.5135 0.030 Uiso 1 1 calc R U . . .
H12B H 0.5486 0.0068 0.4039 0.030 Uiso 1 1 calc R U . . .
C13 C 0.1358(3) 0.7394(2) 0.6508(2) 0.0208(5) Uani 1 1 d . . . . .
C14 C 0.0967(3) 0.6151(2) 0.6750(2) 0.0205(5) Uani 1 1 d . . . . .
C15 C 0.0234(3) 0.5976(2) 0.7576(2) 0.0212(5) Uani 1 1 d . . . . .
C16 C -0.0061(3) 0.6938(3) 0.8376(2) 0.0289(6) Uani 1 1 d . . . . .
H16 H 0.0266 0.7741 0.8394 0.035 Uiso 1 1 calc R U . . .
C17 C -0.0822(4) 0.6686(3) 0.9117(2) 0.0365(7) Uani 1 1 d . . . . .
H17 H -0.1022 0.7322 0.9631 0.044 Uiso 1 1 calc R U . . .
C18 C -0.1309(4) 0.5476(3) 0.9115(2) 0.0387(7) Uani 1 1 d . . . . .
H18 H -0.1851 0.5323 0.9614 0.046 Uiso 1 1 calc R U . . .
C19 C -0.0996(3) 0.4529(3) 0.8391(3) 0.0356(7) Uani 1 1 d . . . . .
H19 H -0.1304 0.3732 0.8409 0.043 Uiso 1 1 calc R U . . .
C20 C -0.0203(3) 0.4750(2) 0.7611(2) 0.0265(5) Uani 1 1 d . . . . .
C21 C 0.0177(3) 0.3795(2) 0.6866(2) 0.0303(6) Uani 1 1 d . . . . .
H21 H -0.0106 0.2987 0.6868 0.036 Uiso 1 1 calc R U . . .
C22 C 0.0963(3) 0.4056(2) 0.6141(2) 0.0299(6) Uani 1 1 d . . . . .
H22 H 0.1252 0.3412 0.5678 0.036 Uiso 1 1 calc R U . . .
C23 C 0.0549(3) 0.9414(2) 0.6316(2) 0.0265(6) Uani 1 1 d . . . . .
H23A H 0.1581 0.9702 0.6503 0.032 Uiso 1 1 calc R U . . .
H23B H 0.0013 0.9995 0.6721 0.032 Uiso 1 1 calc R U . . .
C24 C -0.0012(3) 0.9363(2) 0.5134(2) 0.0249(5) Uani 1 1 d . . . . .
H24A H -0.1010 0.8990 0.4929 0.030 Uiso 1 1 calc R U . . .
H24B H 0.0598 0.8856 0.4730 0.030 Uiso 1 1 calc R U . . .
N1 N 0.4502(2) 0.22644(19) 0.39393(18) 0.0228(4) Uani 1 1 d . . . . .
H1 H 0.5353 0.2262 0.3769 0.027 Uiso 1 1 calc R U . . .
N2 N 0.3950(2) 0.52342(19) 0.36528(18) 0.0232(4) Uani 1 1 d . . . . .
N3 N 0.0380(2) 0.82199(19) 0.66069(18) 0.0236(5) Uani 1 1 d . . . . .
H3 H -0.0384 0.8049 0.6851 0.028 Uiso 1 1 calc R U . . .
N4 N 0.1342(2) 0.52269(19) 0.60717(17) 0.0234(4) Uani 1 1 d . . . . .
O1 O 0.23830(19) 0.31750(17) 0.39610(16) 0.0263(4) Uani 1 1 d . . . . .
O2 O 0.2503(2) 0.75673(17) 0.61889(17) 0.0304(4) Uani 1 1 d . . . . .
Cl1 Cl 0.24968(9) 0.92542(7) 0.18245(6) 0.04236(18) Uani 1 1 d . . . . .
O3 O 0.2343(4) 0.8679(2) 0.2695(2) 0.0701(9) Uani 1 1 d . . . . .
O4 O 0.1871(4) 1.0412(2) 0.1974(2) 0.0617(8) Uani 1 1 d . . . . .
O5 O 0.4008(4) 0.9477(4) 0.1810(4) 0.1015(13) Uani 1 1 d . . . . .
O6 O 0.1783(5) 0.8499(3) 0.0854(3) 0.0840(11) Uani 1 1 d . . . . .
C25 C 0.7692(8) 0.8576(6) 0.1243(5) 0.0400(14) Uani 0.5 1 d D . P A 1
H25A H 0.7483 0.7887 0.0647 0.048 Uiso 0.5 1 calc R U P A 1
H25B H 0.8667 0.8499 0.1646 0.048 Uiso 0.5 1 calc R U P A 1
C26 C 0.774(2) 0.9712(11) 0.0807(15) 0.119(9) Uani 0.5 1 d D . P A 1
H26A H 0.8472 0.9674 0.0374 0.179 Uiso 0.5 1 calc R U P A 1
H26B H 0.7983 1.0405 0.1384 0.179 Uiso 0.5 1 calc R U P A 1
H26C H 0.6794 0.9791 0.0381 0.179 Uiso 0.5 1 calc R U P A 1
O7 O 0.6747(11) 0.8476(9) 0.1856(9) 0.120(4) Uani 0.5 1 d . . P A 1
H7A H 0.5911 0.8516 0.1523 0.180 Uiso 0.5 1 calc R U P A 1
O2W O 0.8601(13) 0.9716(12) 0.0843(10) 0.102(4) Uani 0.5 1 d . . P B 2
O1W O 0.7674(9) 0.7673(7) 0.1537(7) 0.086(2) Uani 0.5 1 d . . P C 2

loop_
_atom_site_aniso_label
_atom_site_aniso_U_11
_atom_site_aniso_U_22
_atom_site_aniso_U_33
_atom_site_aniso_U_23
_atom_site_aniso_U_13
_atom_site_aniso_U_12
Ag1 0.02942(11) 0.02740(11) 0.03110(11) 0.00480(8) 0.01431(8) 0.00488(7)
C1 0.0188(11) 0.0208(12) 0.0205(12) 0.0029(9) 0.0052(9) -0.0009(9)
C2 0.0170(11) 0.0215(12) 0.0260(12) 0.0072(10) 0.0043(9) 0.0013(9)
C3 0.0205(12) 0.0266(13) 0.0253(13) 0.0093(10) 0.0060(10) 0.0039(10)
C4 0.0338(15) 0.0306(14) 0.0281(14) 0.0058(11) 0.0085(12) 0.0046(11)
C5 0.0460(18) 0.0436(17) 0.0313(15) 0.0030(13) 0.0131(14) 0.0119(14)
C6 0.0403(17) 0.057(2) 0.0297(15) 0.0104(14) 0.0178(13) 0.0106(15)
C7 0.0329(15) 0.0491(18) 0.0366(16) 0.0211(14) 0.0146(13) 0.0045(13)
C8 0.0221(13) 0.0338(14) 0.0303(14) 0.0138(11) 0.0067(11) 0.0015(11)
C9 0.0325(15) 0.0286(14) 0.0379(16) 0.0142(12) 0.0098(12) -0.0032(11)
C10 0.0370(15) 0.0189(12) 0.0337(15) 0.0046(11) 0.0094(12) 0.0013(11)
C11 0.0195(12) 0.0221(12) 0.0324(14) 0.0107(11) 0.0094(10) 0.0006(10)
C12 0.0224(12) 0.0219(12) 0.0356(14) 0.0127(11) 0.0106(11) 0.0014(10)
C13 0.0173(11) 0.0216(12) 0.0255(12) 0.0070(10) 0.0068(9) 0.0006(9)
C14 0.0179(11) 0.0196(12) 0.0251(12) 0.0076(10) 0.0040(9) 0.0010(9)
C15 0.0179(11) 0.0232(12) 0.0234(12) 0.0080(10) 0.0027(9) 0.0012(9)
C16 0.0317(14) 0.0286(14) 0.0285(14) 0.0081(11) 0.0095(11) 0.0005(11)
C17 0.0404(17) 0.0431(17) 0.0296(15) 0.0075(13) 0.0152(13) 0.0031(13)
C18 0.0386(17) 0.0506(19) 0.0323(16) 0.0155(14) 0.0143(13) -0.0044(14)
C19 0.0355(16) 0.0366(16) 0.0391(16) 0.0199(13) 0.0079(13) -0.0055(12)
C20 0.0249(13) 0.0259(13) 0.0297(14) 0.0124(11) 0.0020(11) -0.0011(10)
C21 0.0391(16) 0.0199(12) 0.0321(14) 0.0089(11) 0.0050(12) -0.0020(11)
C22 0.0374(15) 0.0187(12) 0.0345(15) 0.0051(11) 0.0091(12) 0.0028(11)
C23 0.0313(14) 0.0176(12) 0.0354(15) 0.0078(11) 0.0156(12) 0.0029(10)
C24 0.0281(13) 0.0159(12) 0.0338(14) 0.0072(10) 0.0117(11) 0.0012(10)
N1 0.0172(10) 0.0237(10) 0.0331(12) 0.0130(9) 0.0114(9) 0.0019(8)
N2 0.0233(11) 0.0223(10) 0.0269(11) 0.0078(9) 0.0089(9) 0.0016(8)
N3 0.0216(10) 0.0193(10) 0.0359(12) 0.0117(9) 0.0145(9) -0.0001(8)
N4 0.0251(11) 0.0213(10) 0.0253(11) 0.0060(9) 0.0073(9) 0.0035(8)
O1 0.0173(9) 0.0273(9) 0.0371(10) 0.0091(8) 0.0096(8) 0.0021(7)
O2 0.0200(9) 0.0276(9) 0.0501(12) 0.0141(9) 0.0167(9) 0.0022(7)
Cl1 0.0481(4) 0.0349(4) 0.0410(4) -0.0011(3) 0.0102(3) -0.0011(3)
O3 0.110(3) 0.0405(14) 0.0601(18) 0.0179(13) 0.0115(18) 0.0042(15)
O4 0.088(2) 0.0426(14) 0.0614(17) 0.0156(13) 0.0245(16) 0.0189(14)
O5 0.051(2) 0.108(3) 0.143(4) 0.007(3) 0.031(2) 0.0016(19)
O6 0.107(3) 0.074(2) 0.0521(18) -0.0186(16) 0.0005(18) -0.0118(19)
C25 0.047(4) 0.035(3) 0.039(3) 0.012(3) 0.008(3) 0.002(3)
C26 0.20(2) 0.034(5) 0.095(10) 0.019(6) -0.055(14) 0.000(9)
O7 0.086(6) 0.104(7) 0.175(10) 0.070(7) 0.001(6) -0.017(5)
O2W 0.121(9) 0.112(8) 0.074(6) 0.036(5) 0.004(7) 0.024(7)
O1W 0.084(5) 0.090(5) 0.096(6) 0.044(4) 0.024(4) -0.002(4)

loop_
_atom_type_symbol
_atom_type_description
_atom_type_scat_dispersion_real
_atom_type_scat_dispersion_imag
_atom_type_scat_source
C C 0.0181 0.0091 'International Tables Vol C Tables 4.2.6.8 and 6.1.1.4'
H H 0.0000 0.0000 'International Tables Vol C Tables 4.2.6.8 and 6.1.1.4'
Ag Ag 0.1306 4.2820 'International Tables Vol C Tables 4.2.6.8 and 6.1.1.4'
Cl Cl 0.3639 0.7018 'International Tables Vol C Tables 4.2.6.8 and 6.1.1.4'
N N 0.0311 0.0180 'International Tables Vol C Tables 4.2.6.8 and 6.1.1.4'
O O 0.0492 0.0322 'International Tables Vol C Tables 4.2.6.8 and 6.1.1.4'

loop_
_geom_angle_atom_site_label_1
_geom_angle_atom_site_label_2
_geom_angle_atom_site_label_3
_geom_angle
_geom_angle_site_symmetry_1
_geom_angle_site_symmetry_3
N2 Ag1 N4 164.35(8) . .
O1 C1 N1 122.7(2) . .
O1 C1 C2 119.5(2) . .
N1 C1 C2 117.6(2) . .
N2 C2 C3 122.7(2) . .
N2 C2 C1 114.2(2) . .
C3 C2 C1 123.1(2) . .
C4 C3 C2 124.3(2) . .
C4 C3 C8 119.1(2) . .
C2 C3 C8 116.6(2) . .
C5 C4 C3 119.7(3) . .
C5 C4 H4 120.1 . .
C3 C4 H4 120.1 . .
C4 C5 C6 121.2(3) . .
C4 C5 H5 119.4 . .
C6 C5 H5 119.4 . .
C7 C6 C5 120.5(3) . .
C7 C6 H6 119.7 . .
C5 C6 H6 119.7 . .
C6 C7 C8 120.5(3) . .
C6 C7 H7 119.8 . .
C8 C7 H7 119.8 . .
C9 C8 C7 122.4(3) . .
C9 C8 C3 118.7(3) . .
C7 C8 C3 118.8(3) . .
C10 C9 C8 120.0(2) . .
C10 C9 H9 120.0 . .
C8 C9 H9 120.0 . .
N2 C10 C9 122.4(3) . .
N2 C10 H10 118.8 . .
C9 C10 H10 118.8 . .
N1 C11 C12 111.0(2) . .
N1 C11 H11A 109.4 . .
C12 C11 H11A 109.4 . .
N1 C11 H11B 109.4 . .
C12 C11 H11B 109.4 . .
H11A C11 H11B 108.0 . .
C11 C12 C12 110.0(3) . 2_656
C11 C12 H12A 109.7 . .
C12 C12 H12A 109.7 2_656 .
C11 C12 H12B 109.7 . .
C12 C12 H12B 109.7 2_656 .
H12A C12 H12B 108.2 . .
O2 C13 N3 123.4(2) . .
O2 C13 C14 120.1(2) . .
N3 C13 C14 116.4(2) . .
N4 C14 C15 122.8(2) . .
N4 C14 C13 112.5(2) . .
C15 C14 C13 124.6(2) . .
C14 C15 C20 117.1(2) . .
C14 C15 C16 124.3(2) . .
C20 C15 C16 118.5(2) . .
C17 C16 C15 120.1(3) . .
C17 C16 H16 119.9 . .
C15 C16 H16 119.9 . .
C16 C17 C18 120.8(3) . .
C16 C17 H17 119.6 . .
C18 C17 H17 119.6 . .
C19 C18 C17 120.7(3) . .
C19 C18 H18 119.6 . .
C17 C18 H18 119.6 . .
C18 C19 C20 120.2(3) . .
C18 C19 H19 119.9 . .
C20 C19 H19 119.9 . .
C21 C20 C19 122.0(3) . .
C21 C20 C15 118.6(2) . .
C19 C20 C15 119.4(3) . .
C22 C21 C20 119.7(2) . .
C22 C21 H21 120.1 . .
C20 C21 H21 120.1 . .
C21 C22 N4 122.4(3) . .
C21 C22 H22 118.8 . .
N4 C22 H22 118.8 . .
N3 C23 C24 112.1(2) . .
N3 C23 H23A 109.2 . .
C24 C23 H23A 109.2 . .
N3 C23 H23B 109.2 . .
C24 C23 H23B 109.2 . .
H23A C23 H23B 107.9 . .
C23 C24 C24 111.4(3) . 2_576
C23 C24 H24A 109.4 . .
C24 C24 H24A 109.4 2_576 .
C23 C24 H24B 109.4 . .
C24 C24 H24B 109.4 2_576 .
H24A C24 H24B 108.0 . .
C1 N1 C11 119.7(2) . .
C1 N1 H1 120.2 . .
C11 N1 H1 120.2 . .
C2 N2 C10 119.2(2) . .
C2 N2 Ag1 119.15(16) . .
C10 N2 Ag1 121.35(18) . .
C13 N3 C23 122.4(2) . .
C13 N3 H3 118.8 . .
C23 N3 H3 118.8 . .
C14 N4 C22 119.1(2) . .
C14 N4 Ag1 122.66(17) . .
C22 N4 Ag1 118.15(18) . .
O6 Cl1 O5 109.7(3) . .
O6 Cl1 O3 109.8(2) . .
O5 Cl1 O3 110.4(3) . .
O6 Cl1 O4 110.9(2) . .
O5 Cl1 O4 107.6(2) . .
O3 Cl1 O4 108.44(18) . .
O7 C25 C26 117.5(11) . .
O7 C25 H25A 107.9 . .
C26 C25 H25A 107.9 . .
O7 C25 H25B 107.9 . .
C26 C25 H25B 107.9 . .
H25A C25 H25B 107.2 . .
C25 C26 H26A 109.5 . .
C25 C26 H26B 109.5 . .
H26A C26 H26B 109.5 . .
C25 C26 H26C 109.5 . .
H26A C26 H26C 109.5 . .
H26B C26 H26C 109.5 . .
C25 O7 H7A 109.5 . .

loop_
_geom_bond_atom_site_label_1
_geom_bond_atom_site_label_2
_geom_bond_distance
_geom_bond_site_symmetry_2
Ag1 N2 2.178(2) .
Ag1 N4 2.189(2) .
C1 O1 1.241(3) .
C1 N1 1.316(3) .
C1 C2 1.514(3) .
C2 N2 1.332(3) .
C2 C3 1.423(4) .
C3 C4 1.419(4) .
C3 C8 1.429(4) .
C4 C5 1.365(4) .
C4 H4 0.9300 .
C5 C6 1.404(5) .
C5 H5 0.9300 .
C6 C7 1.361(5) .
C6 H6 0.9300 .
C7 C8 1.416(4) .
C7 H7 0.9300 .
C8 C9 1.398(4) .
C9 C10 1.361(4) .
C9 H9 0.9300 .
C10 N2 1.360(3) .
C10 H10 0.9300 .
C11 N1 1.462(3) .
C11 C12 1.512(3) .
C11 H11A 0.9700 .
C11 H11B 0.9700 .
C12 C12 1.529(5) 2_656
C12 H12A 0.9700 .
C12 H12B 0.9700 .
C13 O2 1.235(3) .
C13 N3 1.321(3) .
C13 C14 1.524(3) .
C14 N4 1.330(3) .
C14 C15 1.417(3) .
C15 C20 1.423(4) .
C15 C16 1.424(4) .
C16 C17 1.363(4) .
C16 H16 0.9300 .
C17 C18 1.408(4) .
C17 H17 0.9300 .
C18 C19 1.358(5) .
C18 H18 0.9300 .
C19 C20 1.416(4) .
C19 H19 0.9300 .
C20 C21 1.405(4) .
C21 C22 1.364(4) .
C21 H21 0.9300 .
C22 N4 1.364(3) .
C22 H22 0.9300 .
C23 N3 1.462(3) .
C23 C24 1.517(4) .
C23 H23A 0.9700 .
C23 H23B 0.9700 .
C24 C24 1.525(5) 2_576
C24 H24A 0.9700 .
C24 H24B 0.9700 .
N1 H1 0.8600 .
N3 H3 0.8600 .
Cl1 O6 1.412(3) .
Cl1 O5 1.420(4) .
Cl1 O3 1.429(3) .
Cl1 O4 1.429(3) .
C25 O7 1.309(12) .
C25 C26 1.484(12) .
C25 H25A 0.9700 .
C25 H25B 0.9700 .
C26 H26A 0.9600 .
C26 H26B 0.9600 .
C26 H26C 0.9600 .
O7 H7A 0.8200 .

loop_
_geom_torsion_atom_site_label_1
_geom_torsion_atom_site_label_2
_geom_torsion_atom_site_label_3
_geom_torsion_atom_site_label_4
_geom_torsion
_geom_torsion_site_symmetry_4
O1 C1 C2 N2 44.1(3) .
N1 C1 C2 N2 -132.1(2) .
O1 C1 C2 C3 -135.0(3) .
N1 C1 C2 C3 48.9(4) .
N2 C2 C3 C4 -172.4(3) .
C1 C2 C3 C4 6.5(4) .
N2 C2 C3 C8 5.9(4) .
C1 C2 C3 C8 -175.1(2) .
C2 C3 C4 C5 -179.1(3) .
C8 C3 C4 C5 2.6(4) .
C3 C4 C5 C6 0.1(5) .
C4 C5 C6 C7 -1.8(5) .
C5 C6 C7 C8 0.6(5) .
C6 C7 C8 C9 -175.5(3) .
C6 C7 C8 C3 2.1(5) .
C4 C3 C8 C9 174.0(3) .
C2 C3 C8 C9 -4.4(4) .
C4 C3 C8 C7 -3.6(4) .
C2 C3 C8 C7 177.9(3) .
C7 C8 C9 C10 177.6(3) .
C3 C8 C9 C10 0.0(4) .
C8 C9 C10 N2 3.5(5) .
N1 C11 C12 C12 178.4(3) 2_656
O2 C13 C14 N4 -36.9(4) .
N3 C13 C14 N4 139.6(2) .
O2 C13 C14 C15 145.4(3) .
N3 C13 C14 C15 -38.0(4) .
N4 C14 C15 C20 -4.8(4) .
C13 C14 C15 C20 172.7(2) .
N4 C14 C15 C16 173.9(3) .
C13 C14 C15 C16 -8.7(4) .
C14 C15 C16 C17 177.6(3) .
C20 C15 C16 C17 -3.8(4) .
C15 C16 C17 C18 0.9(5) .
C16 C17 C18 C19 1.8(5) .
C17 C18 C19 C20 -1.5(5) .
C18 C19 C20 C21 178.3(3) .
C18 C19 C20 C15 -1.4(4) .
C14 C15 C20 C21 3.0(4) .
C16 C15 C20 C21 -175.7(3) .
C14 C15 C20 C19 -177.2(3) .
C16 C15 C20 C19 4.0(4) .
C19 C20 C21 C22 -178.9(3) .
C15 C20 C21 C22 0.8(4) .
C20 C21 C22 N4 -3.3(5) .
N3 C23 C24 C24 173.6(3) 2_576
O1 C1 N1 C11 1.4(4) .
C2 C1 N1 C11 177.4(2) .
C12 C11 N1 C1 -177.3(2) .
C3 C2 N2 C10 -2.6(4) .
C1 C2 N2 C10 178.3(2) .
C3 C2 N2 Ag1 171.56(19) .
C1 C2 N2 Ag1 -7.5(3) .
C9 C10 N2 C2 -2.3(4) .
C9 C10 N2 Ag1 -176.3(2) .
O2 C13 N3 C23 1.7(4) .
C14 C13 N3 C23 -174.8(2) .
C24 C23 N3 C13 84.2(3) .
C15 C14 N4 C22 2.5(4) .
C13 C14 N4 C22 -175.3(2) .
C15 C14 N4 Ag1 -174.72(18) .
C13 C14 N4 Ag1 7.6(3) .
C21 C22 N4 C14 1.7(4) .
C21 C22 N4 Ag1 179.1(2) .
